data_4504761
loop_
_publ_author_name
'Burchell, Tara J.'
'Eisler, Dana J.'
'Puddephatt, Richard J.'

_publ_section_title
;
 Hierarchy of Hydrogen Bonding versus Anion Binding in Self-Assembled
 Network Structures of Silver(I)
;
_journal_issue 4
_journal_name_full 'Crystal Growth &amp; Design'
_journal_page_first 974
_journal_paper_doi 10.1021/cg050578q
_journal_volume 6
_journal_year 2006
_chemical_formula_sum 'C38 H28 Ag2 F6 N8 O10 S2'
_chemical_formula_weight 1150.54
_chemical_name_systematic
; 
 ? 
;
_space_group_IT_number 2
_symmetry_cell_setting triclinic
_symmetry_space_group_name_Hall '-P 1'
_symmetry_space_group_name_H-M 'P -1'
_atom_sites_solution_hydrogens geom
_atom_sites_solution_primary direct
_atom_sites_solution_secondary difmap
_audit_creation_method SHELXL-97
_cell_angle_alpha 84.66(3)
_cell_angle_beta 84.95(3)
_cell_angle_gamma 79.61(3)
_cell_formula_units_Z 2
_cell_length_a 10.719(2)
_cell_length_b 10.728(2)
_cell_length_c 18.594(4)
_cell_measurement_reflns_used 3426
_cell_measurement_temperature 150(2)
_cell_measurement_theta_max 25.03
_cell_measurement_theta_min 2.55
_cell_volume 2088.5(7)
_computing_cell_refinement 'Nonius DENZO'
_computing_data_collection 'Nonius COLLECT'
_computing_data_reduction 'Nonius DENZO'
_computing_molecular_graphics 'Bruker SHELXTL'
_computing_publication_material 'Bruker SHELXTL'
_computing_structure_refinement 'SHELXL-97 (Sheldrick, 1997)'
_computing_structure_solution 'SHELXS-97 (Sheldrick, 1990)'
_diffrn_ambient_temperature 150(2)
_diffrn_measured_fraction_theta_full 0.951
_diffrn_measured_fraction_theta_max 0.951
_diffrn_measurement_device_type 'Nonius Kappa CCD'
_diffrn_measurement_method 'phi\omega scans'
_diffrn_radiation_monochromator graphite
_diffrn_radiation_source 'fine-focus sealed tube'
_diffrn_radiation_type MoK\a
_diffrn_radiation_wavelength 0.71073
_diffrn_reflns_av_R_equivalents 0.048
_diffrn_reflns_av_sigmaI/netI 0.0693
_diffrn_reflns_limit_h_max 12
_diffrn_reflns_limit_h_min -12
_diffrn_reflns_limit_k_max 12
_diffrn_reflns_limit_k_min -12
_diffrn_reflns_limit_l_max 22
_diffrn_reflns_limit_l_min -22
_diffrn_reflns_number 13124
_diffrn_reflns_theta_full 25.22
_diffrn_reflns_theta_max 25.22
_diffrn_reflns_theta_min 2.60
_exptl_absorpt_coefficient_mu 1.133
_exptl_absorpt_correction_T_max 0.8667
_exptl_absorpt_correction_T_min 0.7649
_exptl_absorpt_correction_type multi-scan
_exptl_absorpt_process_details 'DENZO-SMN (Otwinowski & Minor, 1997)'
_exptl_crystal_colour colourless
_exptl_crystal_density_diffrn 1.830
_exptl_crystal_density_method 'not measured'
_exptl_crystal_description block
_exptl_crystal_F_000 1144
_exptl_crystal_size_max 0.25
_exptl_crystal_size_mid 0.15
_exptl_crystal_size_min 0.13
_refine_diff_density_max 1.165
_refine_diff_density_min -1.296
_refine_diff_density_rms 0.138
_refine_ls_extinction_coef 0.0020(3)
_refine_ls_extinction_expression Fc^*^=kFc[1+0.001xFc^2^\l^3^/sin(2\q)]^-1/4^
_refine_ls_extinction_method SHELXL
_refine_ls_goodness_of_fit_ref 0.903
_refine_ls_hydrogen_treatment constr
_refine_ls_matrix_type full
_refine_ls_number_parameters 597
_refine_ls_number_reflns 7540
_refine_ls_number_restraints 0
_refine_ls_restrained_S_all 0.903
_refine_ls_R_factor_all 0.0892
_refine_ls_R_factor_gt 0.0566
_refine_ls_shift/su_max 0.002
_refine_ls_shift/su_mean 0.000
_refine_ls_structure_factor_coef Fsqd
_refine_ls_weighting_details 'calc w=1/[\s^2^(Fo^2^)+(0.0582P)^2^+24.0843P] where P=(Fo^2^+2Fc^2^)/3'
_refine_ls_weighting_scheme calc
_refine_ls_wR_factor_gt 0.1280
_refine_ls_wR_factor_ref 0.1525
_reflns_number_gt 7471
_reflns_number_total 7540
_reflns_threshold_expression I>2sigma(I)
_cod_data_source_file cg050578qsi20060216_102016.cif
_cod_data_source_block 3c
_cod_depositor_comments
;
The following automatic conversions were performed:

'_symmetry_cell_setting' value 'Triclinic' changed to 'triclinic'
according to /home/saulius/struct/CIF-dictionaries/cif_core.dic
dictionary named 'cif_core.dic' version 2.4.1 from 2010-06-29.

Automatic conversion script
Id: cif_fix_values 1715 2011-07-08 13:25:40Z adriana 
;
_cod_original_sg_symbol_H-M P-1
_cod_database_code 4504761

loop_
_symmetry_equiv_pos_as_xyz
'x, y, z'
'-x, -y, -z'

loop_
_atom_site_label
_atom_site_type_symbol
_atom_site_fract_x
_atom_site_fract_y
_atom_site_fract_z
_atom_site_U_iso_or_equiv
_atom_site_adp_type
_atom_site_occupancy
_atom_site_symmetry_multiplicity
_atom_site_calc_flag
_atom_site_refinement_flags
Ag1 Ag 0.03741(8) 0.13325(9) 0.38659(4) 0.0474(2) Uani 1 1 d .
Ag2 Ag 0.19550(8) 0.08831(8) 0.87171(4) 0.0420(2) Uani 1 1 d .
C50 C 0.3349(11) 0.1613(12) 0.5858(6) 0.055(3) Uani 1 1 d .
F51 F 0.4185(6) 0.0684(7) 0.5591(3) 0.0676(19) Uani 1 1 d .
F52 F 0.3291(6) 0.1383(6) 0.6576(3) 0.0621(18) Uani 1 1 d .
F53 F 0.3803(7) 0.2690(7) 0.5701(3) 0.0705(19) Uani 1 1 d .
S50 S 0.1793(3) 0.1754(3) 0.55041(13) 0.0398(6) Uani 1 1 d .
O51 O 0.2076(6) 0.2004(7) 0.4730(3) 0.0477(18) Uani 1 1 d .
O52 O 0.1022(7) 0.2817(6) 0.5843(4) 0.0482(19) Uani 1 1 d .
O53 O 0.1442(8) 0.0536(7) 0.5723(3) 0.0537(19) Uani 1 1 d .
C60 C 0.8554(12) 0.9197(13) 0.9026(6) 0.063(3) Uani 1 1 d .
F61 F 0.7378(8) 0.9848(8) 0.8939(4) 0.088(2) Uani 1 1 d .
F62 F 0.9158(8) 0.9156(8) 0.8368(4) 0.097(3) Uani 1 1 d .
F63 F 0.9169(7) 0.9865(7) 0.9403(4) 0.080(2) Uani 1 1 d .
S62 S 0.8544(3) 0.7616(3) 0.94620(12) 0.0447(6) Uani 1 1 d .
O61 O 0.7864(8) 0.7046(9) 0.8982(4) 0.075(2) Uani 1 1 d .
O62 O 0.9857(7) 0.7106(8) 0.9526(4) 0.057(2) Uani 1 1 d .
O63 O 0.7821(6) 0.7895(6) 1.0158(3) 0.0436(17) Uani 1 1 d .
N1 N -0.1043(8) 0.2594(8) 0.4467(4) 0.037(2) Uani 1 1 d .
N2 N -0.3524(7) 0.6018(7) 0.6001(4) 0.034(2) Uani 1 1 d .
H2A H -0.2920 0.6368 0.5755 0.041 Uiso 1 1 calc R
N3 N -0.3227(7) 0.5617(7) 0.7540(4) 0.0316(17) Uani 1 1 d .
H3A H -0.3425 0.5051 0.7885 0.038 Uiso 1 1 calc R
N4 N 0.0605(8) 0.2448(8) 0.8269(4) 0.040(2) Uani 1 1 d .
N5 N 0.3025(7) -0.0846(7) -0.0785(4) 0.0373(19) Uani 1 1 d .
N6 N 0.6079(7) -0.3655(7) 0.0895(4) 0.037(2) Uani 1 1 d .
H6A H 0.6492 -0.3179 0.0583 0.044 Uiso 1 1 calc R
N7 N 0.5277(7) -0.3316(7) 0.2410(4) 0.034(2) Uani 1 1 d .
H7A H 0.4687 -0.3618 0.2699 0.041 Uiso 1 1 calc R
O1 O -0.4462(7) 0.4297(7) 0.6227(3) 0.0505(18) Uani 1 1 d .
O2 O -0.1601(6) 0.6311(6) 0.6853(3) 0.0400(16) Uani 1 1 d .
O3 O 0.4198(7) -0.4360(7) 0.1142(4) 0.053(2) Uani 1 1 d .
O4 O 0.5763(6) -0.1533(6) 0.1762(4) 0.0441(17) Uani 1 1 d .
C1 C -0.0946(10) 0.3784(10) 0.4505(5) 0.045(3) Uani 1 1 d .
H1A H -0.0291 0.4112 0.4210 0.054 Uiso 1 1 calc R
C2 C -0.1749(10) 0.4593(10) 0.4952(5) 0.041(3) Uani 1 1 d .
H2B H -0.1654 0.5454 0.4963 0.049 Uiso 1 1 calc R
C3 C -0.2692(9) 0.4099(9) 0.5381(5) 0.033(2) Uani 1 1 d .
C4 C -0.2806(10) 0.2842(9) 0.5351(5) 0.040(3) Uani 1 1 d .
H4A H -0.3451 0.2488 0.5639 0.048 Uiso 1 1 calc R
C5 C -0.1960(10) 0.2120(10) 0.4892(5) 0.045(3) Uani 1 1 d .
H5A H -0.2024 0.1251 0.4874 0.054 Uiso 1 1 calc R
C6 C -0.3627(9) 0.4841(9) 0.5905(5) 0.036(2) Uani 1 1 d .
C7 C -0.4388(9) 0.6725(9) 0.6502(4) 0.034(2) Uani 1 1 d .
C8 C -0.5402(9) 0.7573(9) 0.6257(5) 0.039(2) Uani 1 1 d .
H8B H -0.5465 0.7733 0.5749 0.047 Uiso 1 1 calc R
C9 C -0.6346(10) 0.8211(10) 0.6719(5) 0.043(2) Uani 1 1 d .
H9A H -0.7049 0.8790 0.6538 0.051 Uiso 1 1 calc R
C10 C -0.6212(10) 0.7963(9) 0.7457(5) 0.037(2) Uani 1 1 d .
H10A H -0.6837 0.8378 0.7791 0.045 Uiso 1 1 calc R
C11 C -0.5182(9) 0.7121(9) 0.7716(5) 0.035(2) Uani 1 1 d .
H11A H -0.5120 0.6960 0.8223 0.041 Uiso 1 1 calc R
C12 C -0.4245(9) 0.6512(9) 0.7249(5) 0.033(2) Uani 1 1 d .
C13 C -0.1983(10) 0.5571(9) 0.7328(5) 0.037(2) Uani 1 1 d .
C14 C -0.1108(9) 0.4493(9) 0.7685(5) 0.033(2) Uani 1 1 d .
C15 C -0.1129(9) 0.4161(9) 0.8426(5) 0.038(2) Uani 1 1 d .
H15A H -0.1743 0.4617 0.8749 0.046 Uiso 1 1 calc R
C16 C -0.0227(9) 0.3140(10) 0.8689(6) 0.041(2) Uani 1 1 d .
H16A H -0.0223 0.2944 0.9198 0.049 Uiso 1 1 calc R
C17 C 0.0612(10) 0.2761(9) 0.7559(6) 0.042(2) Uani 1 1 d .
H17A H 0.1201 0.2260 0.7244 0.051 Uiso 1 1 calc R
C18 C -0.0214(9) 0.3801(9) 0.7260(5) 0.038(2) Uani 1 1 d .
H18A H -0.0144 0.4022 0.6753 0.045 Uiso 1 1 calc R
C19 C 0.2494(11) -0.1818(12) -0.0502(6) 0.056(3) Uani 1 1 d .
H19 H 0.1673 -0.1875 -0.0638 0.068 Uiso 1 1 calc R
C20 C 0.3080(10) -0.2766(10) -0.0012(6) 0.050(3) Uani 1 1 d .
H20A H 0.2664 -0.3452 0.0173 0.060 Uiso 1 1 calc R
C21 C 0.4259(9) -0.2700(9) 0.0199(5) 0.036(2) Uani 1 1 d .
C22 C 0.4848(12) -0.1752(11) -0.0153(6) 0.063(4) Uani 1 1 d .
H22A H 0.5703 -0.1723 -0.0068 0.076 Uiso 1 1 calc R
C23 C 0.4210(10) -0.0841(10) -0.0630(6) 0.052(3) Uani 1 1 d .
H23 H 0.4636 -0.0187 -0.0856 0.063 Uiso 1 1 calc R
C24 C 0.4862(9) -0.3660(9) 0.0793(5) 0.035(2) Uani 1 1 d .
C25 C 0.6767(9) -0.4360(9) 0.1469(4) 0.032(2) Uani 1 1 d .
C26 C 0.7885(10) -0.5195(9) 0.1302(5) 0.043(3) Uani 1 1 d .
H26A H 0.8179 -0.5291 0.0810 0.051 Uiso 1 1 calc R
C27 C 0.8581(10) -0.5894(9) 0.1854(5) 0.040(2) Uani 1 1 d .
H27A H 0.9349 -0.6455 0.1736 0.048 Uiso 1 1 calc R
C28 C 0.8151(11) -0.5770(10) 0.2570(5) 0.040(3) Uani 1 1 d .
H28A H 0.8604 -0.6269 0.2944 0.048 Uiso 1 1 calc R
C29 C 0.7078(9) -0.4932(9) 0.2739(5) 0.033(2) Uani 1 1 d .
H29A H 0.6790 -0.4847 0.3233 0.039 Uiso 1 1 calc R
C30 C 0.6391(9) -0.4194(8) 0.2200(5) 0.037(2) Uani 1 1 d .
C31 C 0.5061(9) -0.2084(9) 0.2206(5) 0.036(2) Uani 1 1 d .
C32 C 0.3908(9) -0.1342(9) 0.2565(5) 0.035(2) Uani 1 1 d .
C33 C 0.3915(11) -0.0102(10) 0.2713(6) 0.053(3) Uani 1 1 d .
H33A H 0.4655 0.0262 0.2579 0.064 Uiso 1 1 calc R
C34 C 0.2864(11) 0.0615(11) 0.3052(6) 0.057(3) Uani 1 1 d .
H34A H 0.2894 0.1466 0.3143 0.068 Uiso 1 1 calc R
C35 C 0.1770(10) -0.1065(10) 0.3112(5) 0.045(3) Uani 1 1 d .
H35A H 0.1017 -0.1408 0.3246 0.054 Uiso 1 1 calc R
C36 C 0.2799(10) -0.1815(10) 0.2778(5) 0.045(3) Uani 1 1 d .
H36A H 0.2747 -0.2663 0.2693 0.053 Uiso 1 1 calc R
N8 N 0.1796(7) 0.0136(8) 0.3256(4) 0.040(2) Uani 1 1 d .

loop_
_atom_site_aniso_label
_atom_site_aniso_U_11
_atom_site_aniso_U_22
_atom_site_aniso_U_33
_atom_site_aniso_U_23
_atom_site_aniso_U_13
_atom_site_aniso_U_12
Ag1 0.0435(5) 0.0528(6) 0.0448(4) -0.0125(4) -0.0030(4) -0.0012(4)
Ag2 0.0409(5) 0.0452(6) 0.0388(4) 0.0022(4) -0.0061(4) -0.0053(3)
C50 0.057(8) 0.061(8) 0.048(7) 0.013(6) -0.014(6) -0.018(7)
F51 0.055(4) 0.080(5) 0.059(4) -0.003(4) -0.004(3) 0.009(4)
F52 0.068(4) 0.078(5) 0.039(3) 0.004(3) -0.014(3) -0.010(4)
F53 0.063(5) 0.082(5) 0.078(4) 0.002(4) -0.013(4) -0.043(4)
S50 0.0466(16) 0.0399(15) 0.0358(14) -0.0010(12) -0.0022(12) -0.0163(12)
O51 0.052(4) 0.066(5) 0.027(3) -0.003(3) -0.002(3) -0.016(4)
O52 0.054(5) 0.029(4) 0.059(4) -0.001(3) -0.001(4) -0.002(3)
O53 0.074(6) 0.034(4) 0.055(4) 0.001(4) 0.003(4) -0.021(4)
C60 0.055(8) 0.077(10) 0.052(7) 0.007(6) -0.002(6) -0.006(8)
F61 0.075(5) 0.086(6) 0.087(5) 0.030(4) -0.011(4) 0.010(4)
F62 0.119(7) 0.107(6) 0.051(4) 0.022(4) 0.020(4) -0.012(5)
F63 0.081(6) 0.078(5) 0.087(5) -0.001(4) 0.005(4) -0.036(4)
S62 0.0438(17) 0.0556(19) 0.0366(12) -0.0032(13) -0.0039(13) -0.0134(12)
O61 0.057(6) 0.099(8) 0.074(5) -0.040(5) -0.016(5) -0.009(5)
O62 0.037(4) 0.084(6) 0.046(4) -0.012(4) 0.002(3) 0.002(4)
O63 0.048(4) 0.048(4) 0.035(4) -0.003(3) 0.005(3) -0.011(3)
N1 0.033(5) 0.049(6) 0.030(4) -0.006(4) 0.002(4) -0.008(4)
N2 0.044(5) 0.032(5) 0.027(4) -0.006(3) 0.007(3) -0.012(4)
N3 0.032(5) 0.026(4) 0.033(4) 0.007(4) 0.000(4) -0.002(3)
N4 0.038(5) 0.041(5) 0.040(5) -0.001(4) -0.010(4) -0.002(4)
N5 0.032(5) 0.039(5) 0.040(5) 0.010(4) -0.005(4) -0.010(4)
N6 0.037(5) 0.044(5) 0.030(4) 0.008(4) -0.001(4) -0.016(4)
N7 0.034(5) 0.034(5) 0.034(4) -0.002(4) 0.008(4) -0.010(4)
O1 0.063(5) 0.046(5) 0.045(4) -0.005(4) 0.014(4) -0.026(4)
O2 0.047(4) 0.035(4) 0.037(4) 0.006(3) -0.001(3) -0.012(3)
O3 0.049(5) 0.059(5) 0.052(4) 0.027(4) -0.013(4) -0.029(4)
O4 0.050(4) 0.038(4) 0.043(4) 0.003(3) 0.006(4) -0.014(3)
C1 0.048(7) 0.044(7) 0.045(6) 0.001(5) 0.001(5) -0.018(6)
C2 0.061(7) 0.027(5) 0.034(5) -0.008(4) 0.004(5) -0.004(5)
C3 0.036(6) 0.034(6) 0.031(5) 0.001(4) -0.008(4) -0.008(5)
C4 0.052(7) 0.035(6) 0.032(5) -0.002(5) 0.013(5) -0.015(5)
C5 0.052(7) 0.038(6) 0.045(6) -0.006(5) 0.003(5) -0.011(5)
C6 0.045(7) 0.031(6) 0.033(5) 0.003(4) -0.002(5) -0.013(5)
C7 0.033(6) 0.033(6) 0.035(5) -0.007(5) 0.000(5) -0.005(4)
C8 0.035(6) 0.040(6) 0.041(6) 0.005(5) -0.003(5) -0.007(5)
C9 0.044(6) 0.037(6) 0.046(6) -0.004(5) -0.003(5) -0.005(5)
C10 0.043(6) 0.030(6) 0.038(6) -0.003(5) 0.009(5) -0.009(5)
C11 0.037(6) 0.032(6) 0.039(5) -0.009(5) 0.002(5) -0.014(5)
C12 0.037(6) 0.030(6) 0.035(5) -0.004(4) -0.001(5) -0.011(4)
C13 0.039(6) 0.032(6) 0.039(6) 0.000(5) -0.002(5) -0.007(5)
C14 0.031(5) 0.029(5) 0.039(5) 0.001(4) -0.009(4) -0.009(4)
C15 0.041(6) 0.040(6) 0.030(5) -0.001(4) -0.003(4) 0.002(5)
C16 0.033(6) 0.055(7) 0.034(5) -0.005(5) 0.006(5) -0.009(5)
C17 0.043(6) 0.032(6) 0.051(6) -0.004(5) 0.000(5) -0.004(5)
C18 0.040(6) 0.039(6) 0.034(5) -0.001(5) 0.004(5) -0.009(5)
C19 0.047(7) 0.067(9) 0.058(7) 0.013(6) -0.019(6) -0.018(6)
C20 0.045(7) 0.052(7) 0.055(6) 0.019(6) -0.018(6) -0.018(5)
C21 0.039(6) 0.047(6) 0.023(5) 0.001(4) 0.004(4) -0.014(5)
C22 0.049(7) 0.067(8) 0.075(8) 0.026(7) -0.021(6) -0.021(6)
C23 0.044(7) 0.051(7) 0.060(7) 0.025(6) -0.005(6) -0.019(6)
C24 0.037(6) 0.032(6) 0.035(5) -0.002(4) -0.004(5) -0.005(5)
C25 0.037(6) 0.037(6) 0.024(4) -0.003(4) -0.001(4) -0.011(4)
C26 0.046(7) 0.042(6) 0.040(6) 0.003(5) 0.003(5) -0.014(5)
C27 0.030(6) 0.039(6) 0.052(7) -0.001(5) -0.014(5) -0.007(5)
C28 0.050(7) 0.037(6) 0.034(6) 0.005(5) -0.006(5) -0.011(5)
C29 0.044(6) 0.029(5) 0.028(5) 0.003(4) -0.006(4) -0.012(5)
C30 0.050(7) 0.020(5) 0.042(5) 0.003(4) 0.001(5) -0.017(5)
C31 0.034(6) 0.036(6) 0.037(6) 0.001(5) -0.007(5) -0.003(5)
C32 0.027(5) 0.029(6) 0.050(6) -0.002(5) 0.000(5) -0.007(4)
C33 0.050(7) 0.045(7) 0.069(7) -0.012(6) 0.014(6) -0.023(6)
C34 0.055(8) 0.036(6) 0.080(8) -0.008(6) 0.000(6) -0.013(6)
C35 0.049(7) 0.040(7) 0.050(6) 0.004(5) -0.004(5) -0.022(6)
C36 0.054(7) 0.037(6) 0.047(6) -0.010(5) 0.000(5) -0.017(6)
N8 0.039(5) 0.040(5) 0.041(5) -0.002(4) 0.003(4) -0.009(4)

loop_
_atom_type_symbol
_atom_type_description
_atom_type_scat_dispersion_real
_atom_type_scat_dispersion_imag
_atom_type_scat_source
C C 0.0033 0.0016 'International Tables Vol C Tables 4.2.6.8 and 6.1.1.4'
H H 0.0000 0.0000 'International Tables Vol C Tables 4.2.6.8 and 6.1.1.4'
N N 0.0061 0.0033 'International Tables Vol C Tables 4.2.6.8 and 6.1.1.4'
O O 0.0106 0.0060 'International Tables Vol C Tables 4.2.6.8 and 6.1.1.4'
F F 0.0171 0.0103 'International Tables Vol C Tables 4.2.6.8 and 6.1.1.4'
S S 0.1246 0.1234 'International Tables Vol C Tables 4.2.6.8 and 6.1.1.4'
Ag Ag -0.8971 1.1015 'International Tables Vol C Tables 4.2.6.8 and 6.1.1.4'

loop_
_geom_angle_atom_site_label_1
_geom_angle_atom_site_label_2
_geom_angle_atom_site_label_3
_geom_angle
_geom_angle_site_symmetry_3
N8 Ag1 N1 178.2(3) .
N4 Ag2 N5 170.1(3) 1_556
F51 C50 F53 108.0(10) .
F51 C50 F52 106.8(9) .
F53 C50 F52 107.4(9) .
F51 C50 S50 112.5(8) .
F53 C50 S50 110.2(8) .
F52 C50 S50 111.8(8) .
O53 S50 O52 115.4(5) .
O53 S50 O51 115.4(4) .
O52 S50 O51 113.7(4) .
O53 S50 C50 103.0(5) .
O52 S50 C50 104.6(5) .
O51 S50 C50 102.4(5) .
F62 C60 F63 106.3(10) .
F62 C60 F61 106.6(10) .
F63 C60 F61 108.7(11) .
F62 C60 S62 111.5(9) .
F63 C60 S62 111.0(8) .
F61 C60 S62 112.5(9) .
O62 S62 O61 117.8(5) .
O62 S62 O63 114.1(4) .
O61 S62 O63 113.5(4) .
O62 S62 C60 103.9(5) .
O61 S62 C60 103.0(6) .
O63 S62 C60 101.8(5) .
C1 N1 C5 118.4(9) .
C1 N1 Ag1 121.4(7) .
C5 N1 Ag1 119.5(7) .
C6 N2 C7 120.2(7) .
C13 N3 C12 125.1(7) .
C16 N4 C17 117.6(9) .
C16 N4 Ag2 121.0(7) .
C17 N4 Ag2 121.4(7) .
C19 N5 C23 117.1(9) .
C19 N5 Ag2 123.1(7) 1_554
C23 N5 Ag2 118.4(6) 1_554
C24 N6 C25 125.4(7) .
C31 N7 C30 125.3(8) .
N1 C1 C2 123.5(9) .
C3 C2 C1 117.6(9) .
C2 C3 C4 119.7(9) .
C2 C3 C6 124.3(8) .
C4 C3 C6 116.0(8) .
C5 C4 C3 118.2(8) .
N1 C5 C4 122.5(9) .
O1 C6 N2 123.2(9) .
O1 C6 C3 117.3(8) .
N2 C6 C3 119.5(8) .
C8 C7 C12 119.7(9) .
C8 C7 N2 119.7(8) .
C12 C7 N2 120.5(9) .
C7 C8 C9 122.8(9) .
C10 C9 C8 116.9(10) .
C11 C10 C9 121.1(9) .
C12 C11 C10 121.2(9) .
C11 C12 C7 118.2(9) .
C11 C12 N3 119.2(8) .
C7 C12 N3 122.4(8) .
O2 C13 N3 123.0(9) .
O2 C13 C14 122.2(9) .
N3 C13 C14 114.7(8) .
C18 C14 C15 117.2(9) .
C18 C14 C13 117.8(8) .
C15 C14 C13 125.0(9) .
C14 C15 C16 118.9(9) .
N4 C16 C15 123.2(10) .
N4 C17 C18 122.4(9) .
C14 C18 C17 120.5(9) .
N5 C19 C20 123.3(10) .
C21 C20 C19 119.5(10) .
C20 C21 C22 116.2(10) .
C20 C21 C24 120.3(8) .
C22 C21 C24 123.5(9) .
C21 C22 C23 120.8(11) .
N5 C23 C22 122.4(9) .
O3 C24 N6 124.8(9) .
O3 C24 C21 118.5(9) .
N6 C24 C21 116.7(8) .
C26 C25 C30 118.4(9) .
C26 C25 N6 119.2(8) .
C30 C25 N6 122.3(9) .
C25 C26 C27 120.4(9) .
C28 C27 C26 120.1(10) .
C29 C28 C27 119.9(10) .
C28 C29 C30 121.1(9) .
C29 C30 C25 119.9(9) .
C29 C30 N7 118.7(8) .
C25 C30 N7 121.4(9) .
O4 C31 N7 124.8(9) .
O4 C31 C32 119.9(9) .
N7 C31 C32 115.2(8) .
C33 C32 C36 116.4(9) .
C33 C32 C31 119.5(9) .
C36 C32 C31 124.2(9) .
C34 C33 C32 121.1(10) .
N8 C34 C33 121.5(10) .
N8 C35 C36 122.2(9) .
C35 C36 C32 120.6(9) .
C35 N8 C34 118.2(9) .
C35 N8 Ag1 126.5(6) .
C34 N8 Ag1 115.1(7) .

loop_
_geom_bond_atom_site_label_1
_geom_bond_atom_site_label_2
_geom_bond_distance
_geom_bond_site_symmetry_2
Ag1 N8 2.126(8) .
Ag1 N1 2.152(8) .
Ag2 N4 2.164(8) .
Ag2 N5 2.171(8) 1_556
C50 F51 1.318(13) .
C50 F53 1.332(12) .
C50 F52 1.332(12) .
C50 S50 1.822(12) .
S50 O53 1.437(7) .
S50 O52 1.443(7) .
S50 O51 1.455(6) .
C60 F62 1.332(13) .
C60 F63 1.335(14) .
C60 F61 1.342(14) .
C60 S62 1.813(13) .
S62 O62 1.426(8) .
S62 O61 1.441(7) .
S62 O63 1.476(6) .
N1 C1 1.308(12) .
N1 C5 1.350(12) .
N2 C6 1.316(11) .
N2 C7 1.424(12) .
N3 C13 1.351(12) .
N3 C12 1.426(12) .
N4 C16 1.305(12) .
N4 C17 1.332(12) .
N5 C19 1.322(12) .
N5 C23 1.328(13) .
N5 Ag2 2.171(8) 1_554
N6 C24 1.336(11) .
N6 C25 1.429(12) .
N7 C31 1.324(12) .
N7 C30 1.431(12) .
O1 C6 1.236(10) .
O2 C13 1.226(10) .
O3 C24 1.230(10) .
O4 C31 1.248(11) .
C1 C2 1.387(14) .
C2 C3 1.383(13) .
C3 C4 1.383(13) .
C3 C6 1.507(13) .
C4 C5 1.372(14) .
C7 C8 1.368(14) .
C7 C12 1.404(12) .
C8 C9 1.392(14) .
C9 C10 1.388(13) .
C10 C11 1.385(13) .
C11 C12 1.379(13) .
C13 C14 1.494(13) .
C14 C18 1.346(13) .
C14 C15 1.391(13) .
C15 C16 1.405(13) .
C17 C18 1.397(13) .
C19 C20 1.399(15) .
C20 C21 1.372(13) .
C21 C22 1.377(13) .
C21 C24 1.541(13) .
C22 C23 1.384(15) .
C25 C26 1.391(15) .
C25 C30 1.401(12) .
C26 C27 1.402(13) .
C27 C28 1.380(13) .
C28 C29 1.359(14) .
C29 C30 1.396(13) .
C31 C32 1.485(13) .
C32 C33 1.385(14) .
C32 C36 1.387(13) .
C33 C34 1.383(15) .
C34 N8 1.348(13) .
C35 N8 1.345(12) .
C35 C36 1.379(14) .

loop_
_geom_hbond_atom_site_label_D
_geom_hbond_atom_site_label_H
_geom_hbond_atom_site_label_A
_geom_hbond_distance_DH
_geom_hbond_distance_HA
_geom_hbond_distance_DA
_geom_hbond_angle_DHA
_geom_hbond_site_symmetry_A
N2 H2A O51 0.88 2.19 3.007(10) 153.4 2_566
N7 H7A O1 0.88 2.07 2.782(9) 137.3 2_556
N3 H3A O3 0.88 2.05 2.888(9) 158.2 2_556
N6 H6A O63 0.88 2.05 2.894(9) 160.0 1_544
